data_7700882
loop_
_publ_author_name
'Nasani, Rajendar'
'Sidharth, Thulaseedharan Nair Sailaja'
'Roy, Subhadip'
'Mondal, Arpan'
'Rawson, Jeremy M.'
'Konar, Sanjit'

_publ_section_title
;
 Probing through-space and through-bond magnetic exchange couplings in a
 new benzotriazinyl radical and its metal complexes.
;
_journal_issue 37
_journal_name_full 'Dalton transactions (Cambridge, England : 2003)'
_journal_page_first 14189
_journal_page_last 14200
_journal_paper_doi 10.1039/c9dt01918a
_journal_volume 48
_journal_year 2019
_chemical_formula_moiety 'C29 H14 F15 N4 O4 Zn'
_chemical_formula_sum 'C29 H14 F15 N4 O4 Zn'
_chemical_formula_weight 832.81
_space_group_crystal_system monoclinic
_space_group_IT_number 14
_space_group_name_Hall '-P 2yn'
_space_group_name_H-M_alt 'P 1 21/n 1'
_symmetry_space_group_name_Hall '-P 2yn'
_symmetry_space_group_name_H-M 'P 1 21/n 1'
_atom_sites_solution_hydrogens geom
_audit_creation_date 2018-01-26
_audit_creation_method
;
Olex2 1.2-alpha
(compiled 2018.01.22 svn.r3481 for OlexSys, GUI svn.r5457)
;
_audit_update_record
;
2018-12-02 deposited with the CCDC.    2019-08-15 downloaded from the CCDC.
;
_cell_angle_alpha 90
_cell_angle_beta 105.370(3)
_cell_angle_gamma 90
_cell_formula_units_Z 8
_cell_length_a 13.7227(8)
_cell_length_b 23.2862(14)
_cell_length_c 20.7274(11)
_cell_measurement_reflns_used 9072
_cell_measurement_temperature 140(2)
_cell_measurement_theta_max 21.979
_cell_measurement_theta_min 2.221
_cell_volume 6386.5(6)
_computing_cell_refinement 'SAINT v8.34A (Bruker, 2013)'
_computing_data_reduction 'SAINT v8.34A (Bruker, 2013)'
_computing_molecular_graphics 'Olex2 (Dolomanov et al., 2009)'
_computing_publication_material 'Olex2 (Dolomanov et al., 2009)'
_computing_structure_refinement 'ShelXL (Sheldrick, 2015)'
_diffrn_ambient_temperature 140.01
_diffrn_measured_fraction_theta_full 0.999
_diffrn_measured_fraction_theta_max 0.999
_diffrn_measurement_device_type 'Bruker APEX-II CCD'
_diffrn_measurement_method '\f and \w scans'
_diffrn_radiation_type MoK\a
_diffrn_radiation_wavelength 0.71073
_diffrn_reflns_av_unetI/netI 0.0621
_diffrn_reflns_Laue_measured_fraction_full 0.999
_diffrn_reflns_Laue_measured_fraction_max 0.999
_diffrn_reflns_limit_h_max 15
_diffrn_reflns_limit_h_min -16
_diffrn_reflns_limit_k_max 27
_diffrn_reflns_limit_k_min -27
_diffrn_reflns_limit_l_max 24
_diffrn_reflns_limit_l_min -22
_diffrn_reflns_number 11233
_diffrn_reflns_point_group_measured_fraction_full 0.999
_diffrn_reflns_point_group_measured_fraction_max 0.999
_diffrn_reflns_theta_full 24.999
_diffrn_reflns_theta_max 24.999
_diffrn_reflns_theta_min 1.770
_exptl_absorpt_coefficient_mu 0.900
_exptl_absorpt_correction_T_max 0.7458
_exptl_absorpt_correction_T_min 0.6770
_exptl_absorpt_correction_type multi-scan
_exptl_absorpt_process_details
'SADABS-2014/2 (Bruker,2014/2) was used for absorption correction. wR2(int) was 0.0629 before and 0.0532 after correction. The Ratio of minimum to maximum transmission is 0.9078. The \l/2 correction factor is 0.00150.'
_exptl_crystal_colour purple
_exptl_crystal_density_diffrn 1.732
_exptl_crystal_description Needle
_exptl_crystal_F_000 3304
_exptl_crystal_size_max 0.70
_exptl_crystal_size_mid 0.30
_exptl_crystal_size_min 0.10
_refine_diff_density_max 0.851
_refine_diff_density_min -0.703
_refine_diff_density_rms 0.094
_refine_ls_extinction_method none
_refine_ls_goodness_of_fit_ref 1.038
_refine_ls_hydrogen_treatment constr
_refine_ls_matrix_type full
_refine_ls_number_parameters 1055
_refine_ls_number_reflns 11233
_refine_ls_number_restraints 224
_refine_ls_restrained_S_all 1.067
_refine_ls_R_factor_all 0.1137
_refine_ls_R_factor_gt 0.0707
_refine_ls_shift/su_max 0.001
_refine_ls_shift/su_mean 0.000
_refine_ls_structure_factor_coef Fsqd
_refine_ls_weighting_details 'w=1/[\s^2^(Fo^2^)+(0.0870P)^2^+15.8326P] where P=(Fo^2^+2Fc^2^)/3'
_refine_ls_weighting_scheme calc
_refine_ls_wR_factor_gt 0.1760
_refine_ls_wR_factor_ref 0.2026
_reflns_Friedel_coverage 0.000
_reflns_number_gt 7168
_reflns_number_total 11233
_reflns_threshold_expression 'I > 2\s(I)'
_cod_data_source_file c9dt01918a2.cif
_cod_data_source_block Zinc_complex
_cod_depositor_comments 'Adding full bibliography for 7700880--7700883.cif.'
_cod_database_code 7700882
_shelx_shelxl_version_number 2014/7
_shelx_space_group_comment
;
The symmetry employed for this shelxl refinement is uniquely defined
by the following loop, which should always be used as a source of
symmetry information in preference to the above space-group names.
They are only intended as comments.
;
_olex2_refinement_description
;
1. Twinned data refinement
 Scales: 0.880(3)
 0.120(3)
2. Fixed Uiso
 At 1.2 times of:
  All C(H) groups
3. Restrained distances
 C1B-C9 \\sim C1B-C1AA
 with sigma of 0.02
 F1B-C9 \\sim F1C-C1AA
 with sigma of 0.02
 F3B-C9 \\sim F3C-C1AA
 with sigma of 0.02
 F2B-C9 \\sim F2C-C1AA
 with sigma of 0.02
 C1B-F1B \\sim C1B-F1C
 with sigma of 0.04
 C1B-F3B \\sim C1B-F3C
 with sigma of 0.04
 C1B-F2B \\sim C1B-F2C
 with sigma of 0.04
 F1B-F3B \\sim F1C-F3C
 with sigma of 0.04
 F1B-F2B \\sim F1C-F2C
 with sigma of 0.04
 F3B-F2B \\sim F3C-F2C
 with sigma of 0.04
 F4B-C5B \\sim F6B'-C5B'
 with sigma of 0.02
 F5B-C5B \\sim F4B'-C5B'
 with sigma of 0.02
 F6B-C5B \\sim F5B'-C5B'
 with sigma of 0.02
 C3B-C5B \\sim C3B-C5B'
 with sigma of 0.02
 F4B-F5B \\sim F6B'-F4B'
 with sigma of 0.04
 F4B-F6B \\sim F6B'-F5B'
 with sigma of 0.04
 F4B-C3B \\sim F6B'-C3B
 with sigma of 0.04
 F5B-F6B \\sim F4B'-F5B'
 with sigma of 0.04
 F5B-C3B \\sim F4B'-C3B
 with sigma of 0.04
 F6B-C3B \\sim F5B'-C3B
 with sigma of 0.04
4. Uiso/Uaniso restraints and constraints
Uanis(F1C) \\sim Ueq, Uanis(F3C) \\sim Ueq, Uanis(F2C) \\sim Ueq, Uanis(C1AA)
\\sim Ueq: with sigma of 0.01 and sigma for terminal atoms of 0.02
Uanis(F1B) \\sim Ueq, Uanis(F3B) \\sim Ueq, Uanis(F2B) \\sim Ueq, Uanis(C9)
\\sim Ueq: with sigma of 0.01 and sigma for terminal atoms of 0.02
5. Rigid body (RIGU) restrains
 F1, F2, F3, C32B, C29B
 with sigma for 1-2 distances of 0.001 and sigma for 1-3 distances of 0.001
 F1B, F3B, F2B, C9, C1B
 with sigma for 1-2 distances of 0.001 and sigma for 1-3 distances of 0.001
 C1B, F1C, F2C, F3C, C1AA
 with sigma for 1-2 distances of 0.001 and sigma for 1-3 distances of 0.001
 F6B', F4B', F5B', C5B', C3B
 with sigma for 1-2 distances of 0.001 and sigma for 1-3 distances of 0.001
 C32B, F20B, F21B, F22B
 with sigma for 1-2 distances of 0.001 and sigma for 1-3 distances of 0.001
 F4B, F5B, F6B, C5B
 with sigma for 1-2 distances of 0.001 and sigma for 1-3 distances of 0.001
 F1C, F3C, F2C, C1AA
 with sigma for 1-2 distances of 0.001 and sigma for 1-3 distances of 0.001
 F1B, F3B, F2B, C9
 with sigma for 1-2 distances of 0.001 and sigma for 1-3 distances of 0.001
6. Others
 Fixed Sof: F4B(0.5) F5B(0.5) F6B(0.5) C5B(0.5) F20B(0.5) F21B(0.5) F22B(0.5)
 F1(0.5) F2(0.5) F3(0.5) F1B(0.5) F3B(0.5) F2B(0.5) C9(0.5) F1C(0.5) F3C(0.5)
 F2C(0.5) C1AA(0.5) F6B'(0.5) F4B'(0.5) F5B'(0.5) C5B'(0.5)
7.a Aromatic/amide H refined with riding coordinates:
 C2A(H2A), C2B(H2B), C8A(H8A), C8B(H8B), C20A(H20A), C21A(H21A), C22A(H22A),
 C23A(H23A), C27A(H27A), C28A(H28A), C30A(H30A), C34A(H34A), C35A(H35A),
 C36A(H36A), C37A(H37A), C38A(H38A), C20B(H20B), C21B(H21B), C22B(H22B),
 C23B(H23B), C27B(H27B), C28B(H28B), C30B(H30B), C34B(H34B), C35B(H35B),
 C36B(H36B), C37B(H37B), C38B(H38B)
;
_olex2_submission_special_instructions 'No special instructions were received'

loop_
_space_group_symop_operation_xyz
'x, y, z'
'-x+1/2, y+1/2, -z+1/2'
'-x, -y, -z'
'x-1/2, -y-1/2, z-1/2'

loop_
_atom_site_label
_atom_site_type_symbol
_atom_site_fract_x
_atom_site_fract_y
_atom_site_fract_z
_atom_site_U_iso_or_equiv
_atom_site_adp_type
_atom_site_occupancy
_atom_site_site_symmetry_order
_atom_site_calc_flag
_atom_site_refinement_flags_posn
_atom_site_refinement_flags_adp
_atom_site_refinement_flags_occupancy
_atom_site_disorder_assembly
_atom_site_disorder_group
Zn1A Zn 0.13767(5) 0.62555(3) 0.45419(3) 0.03118(19) Uani 1 1 d . . . . .
Zn1B Zn 0.37926(5) 0.62786(3) 0.05772(3) 0.0390(2) Uani 1 1 d . . . . .
F4A F 0.3046(5) 0.7916(2) 0.5418(3) 0.1060(19) Uani 1 1 d . . . . .
F5A F 0.2292(4) 0.7783(3) 0.6131(3) 0.114(2) Uani 1 1 d . . . . .
F6A F 0.3859(4) 0.7601(2) 0.6341(3) 0.1013(19) Uani 1 1 d . . . . .
O1A O 0.2435(3) 0.57578(18) 0.52287(19) 0.0414(10) Uani 1 1 d . . . . .
O2A O 0.1842(3) 0.69251(18) 0.52438(18) 0.0374(10) Uani 1 1 d . . . . .
C1A C 0.3243(4) 0.5961(3) 0.5579(3) 0.0407(14) Uani 1 1 d . . . . .
C2A C 0.3445(4) 0.6526(3) 0.5796(3) 0.0407(15) Uani 1 1 d . . . . .
H2A H 0.4083 0.6618 0.6065 0.049 Uiso 1 1 calc R . . . .
C3A C 0.2718(4) 0.6960(3) 0.5620(3) 0.0341(13) Uani 1 1 d . . . . .
C5A C 0.3010(5) 0.7559(3) 0.5893(3) 0.0463(16) Uani 1 1 d . . . . .
F4B F 0.4970(7) 0.7751(3) 0.2489(4) 0.0562(17) Uani 0.5 1 d D U P A 1
F5B F 0.5320(8) 0.7985(4) 0.1591(4) 0.064(2) Uani 0.5 1 d D U P A 1
F6B F 0.6386(7) 0.7526(4) 0.2389(4) 0.0671(19) Uani 0.5 1 d D U P A 1
O1B O 0.4465(3) 0.57812(19) 0.1413(2) 0.0505(11) Uani 1 1 d . . . . .
O2B O 0.4690(3) 0.69551(18) 0.10986(18) 0.0401(10) Uani 1 1 d . . . . .
C1B C 0.4780(6) 0.5978(3) 0.1992(3) 0.0623(15) Uani 1 1 d D U . . .
C2B C 0.5017(5) 0.6542(3) 0.2183(3) 0.0469(16) Uani 1 1 d . . . . .
H2B H 0.5213 0.6632 0.2636 0.056 Uiso 1 1 calc R U . . .
C3B C 0.4971(5) 0.6976(3) 0.1722(3) 0.0475(14) Uani 1 1 d D U . . .
C5B C 0.5385(11) 0.7553(5) 0.2019(7) 0.0542(18) Uani 0.5 1 d D U P A 1
F7A F -0.0254(6) 0.7460(2) 0.2628(3) 0.160(4) Uani 1 1 d . . . . .
F8A F -0.0341(3) 0.7848(2) 0.3529(3) 0.1005(19) Uani 1 1 d . . . . .
F9A F 0.0703(4) 0.81564(18) 0.3030(2) 0.0758(13) Uani 1 1 d . . . . .
F10A F 0.4268(4) 0.6539(2) 0.3723(4) 0.124(2) Uani 1 1 d . . . . .
F11A F 0.4405(3) 0.7145(3) 0.4505(2) 0.0935(17) Uani 1 1 d . . . . .
F12A F 0.3988(4) 0.7412(2) 0.3489(3) 0.0976(17) Uani 1 1 d . . . . .
O3A O 0.0636(3) 0.68441(18) 0.38219(18) 0.0419(10) Uani 1 1 d . . . . .
O4A O 0.2618(3) 0.64399(18) 0.41683(19) 0.0402(10) Uani 1 1 d . . . . .
C6A C 0.0291(7) 0.7679(3) 0.3192(4) 0.062(2) Uani 1 1 d . . . . .
C7A C 0.1041(5) 0.7251(3) 0.3578(3) 0.0409(15) Uani 1 1 d . . . . .
C8A C 0.2051(5) 0.7312(3) 0.3610(3) 0.0453(16) Uani 1 1 d . . . . .
H8A H 0.2262 0.7643 0.3435 0.054 Uiso 1 1 calc R . . . .
C9A C 0.2764(5) 0.6903(3) 0.3891(3) 0.0422(15) Uani 1 1 d . . . . .
C10A C 0.3865(6) 0.6997(3) 0.3895(4) 0.062(2) Uani 1 1 d . . . . .
F7B F 0.1312(5) 0.7352(3) -0.1152(3) 0.125(2) Uani 1 1 d . . . . .
F8B F 0.2801(5) 0.7759(3) -0.0963(3) 0.111(2) Uani 1 1 d . . . . .
F9B F 0.1653(3) 0.8109(2) -0.0570(2) 0.0846(14) Uani 1 1 d . . . . .
F10B F 0.0923(5) 0.6561(3) 0.1454(3) 0.127(2) Uani 1 1 d . . . . .
F11B F 0.2154(6) 0.7019(4) 0.2076(3) 0.173(4) Uani 1 1 d . . . . .
F12B F 0.0977(5) 0.7464(3) 0.1392(4) 0.142(3) Uani 1 1 d . . . . .
O3B O 0.3023(3) 0.6849(2) -0.0169(2) 0.0508(11) Uani 1 1 d . . . . .
O4B O 0.2698(3) 0.6481(2) 0.1059(2) 0.0550(12) Uani 1 1 d . . . . .
C6B C 0.2071(7) 0.7625(4) -0.0690(4) 0.078(3) Uani 1 1 d . . . . .
C7B C 0.2404(5) 0.7230(3) -0.0097(3) 0.0489(17) Uani 1 1 d . . . . .
C8B C 0.1977(5) 0.7303(4) 0.0436(4) 0.060(2) Uani 1 1 d . . . . .
H8B H 0.1575 0.7623 0.0442 0.072 Uiso 1 1 calc R . . . .
C9B C 0.2135(5) 0.6912(4) 0.0960(4) 0.061(2) Uani 1 1 d . . . . .
C10B C 0.1562(7) 0.6989(5) 0.1485(5) 0.089(3) Uani 1 1 d . . . . .
F20A F 0.3438(4) 0.3663(2) 0.3092(3) 0.110(2) Uani 1 1 d . . . . .
F21A F 0.2815(5) 0.4028(3) 0.2164(3) 0.124(2) Uani 1 1 d . . . . .
F22A F 0.2048(3) 0.3385(2) 0.2499(3) 0.0960(18) Uani 1 1 d . . . . .
N1A N 0.0032(3) 0.6131(2) 0.4827(2) 0.0336(11) Uani 1 1 d . . . . .
N2A N 0.0776(3) 0.5497(2) 0.3998(2) 0.0316(11) Uani 1 1 d . . . . .
N3A N -0.0767(3) 0.4966(2) 0.3707(2) 0.0333(11) Uani 1 1 d . . . . .
N4A N -0.0411(3) 0.4653(2) 0.3262(2) 0.0327(11) Uani 1 1 d . . . . .
C20A C -0.0292(4) 0.6467(3) 0.5258(3) 0.0407(14) Uani 1 1 d . . . . .
H20A H 0.0103 0.6775 0.5460 0.049 Uiso 1 1 calc R . . . .
C21A C -0.1220(4) 0.6360(3) 0.5405(3) 0.0389(15) Uani 1 1 d . . . . .
H21A H -0.1435 0.6592 0.5706 0.047 Uiso 1 1 calc R . . . .
C22A C -0.1794(5) 0.5912(3) 0.5101(3) 0.0470(16) Uani 1 1 d . . . . .
H22A H -0.2406 0.5835 0.5197 0.056 Uiso 1 1 calc R . . . .
C23A C -0.1477(4) 0.5570(3) 0.4650(3) 0.0420(15) Uani 1 1 d . . . . .
H23A H -0.1867 0.5263 0.4438 0.050 Uiso 1 1 calc R . . . .
C24A C -0.0564(4) 0.5698(2) 0.4524(3) 0.0331(13) Uani 1 1 d . . . . .
C25A C -0.0154(4) 0.5362(2) 0.4045(3) 0.0318(13) Uani 1 1 d . . . . .
C26A C 0.1201(4) 0.5112(2) 0.3645(3) 0.0314(12) Uani 1 1 d . . . . .
C27A C 0.2226(4) 0.5148(3) 0.3667(3) 0.0365(14) Uani 1 1 d . . . . .
H27A H 0.2611 0.5451 0.3893 0.044 Uiso 1 1 calc R . . . .
C28A C 0.2673(4) 0.4740(3) 0.3357(3) 0.0391(14) Uani 1 1 d . . . . .
H28A H 0.3355 0.4766 0.3371 0.047 Uiso 1 1 calc R . . . .
C29A C 0.2081(4) 0.4285(3) 0.3020(3) 0.0386(14) Uani 1 1 d . . . . .
C30A C 0.1067(4) 0.4241(3) 0.2980(3) 0.0358(13) Uani 1 1 d . . . . .
H30A H 0.0688 0.3934 0.2758 0.043 Uiso 1 1 calc R . . . .
C31A C 0.0616(4) 0.4665(2) 0.3279(3) 0.0296(12) Uani 1 1 d . . . . .
C32A C 0.2587(5) 0.3838(3) 0.2700(4) 0.0491(17) Uani 1 1 d . . . . .
C33A C -0.1153(4) 0.4311(2) 0.2812(3) 0.0333(13) Uani 1 1 d . . . . .
C34A C -0.1127(4) 0.4244(3) 0.2153(3) 0.0380(14) Uani 1 1 d . . . . .
H34A H -0.0611 0.4414 0.2006 0.046 Uiso 1 1 calc R . . . .
C35A C -0.1864(4) 0.3927(3) 0.1712(3) 0.0426(15) Uani 1 1 d . . . . .
H35A H -0.1839 0.3879 0.1272 0.051 Uiso 1 1 calc R . . . .
C36A C -0.2641(5) 0.3681(3) 0.1930(3) 0.0486(17) Uani 1 1 d . . . . .
H36A H -0.3133 0.3462 0.1637 0.058 Uiso 1 1 calc R . . . .
C37A C -0.2680(5) 0.3761(3) 0.2584(3) 0.0497(17) Uani 1 1 d . . . . .
H37A H -0.3209 0.3602 0.2726 0.060 Uiso 1 1 calc R . . . .
C38A C -0.1943(4) 0.4075(3) 0.3028(3) 0.0425(15) Uani 1 1 d . . . . .
H38A H -0.1975 0.4128 0.3467 0.051 Uiso 1 1 calc R . . . .
N1B N 0.4786(3) 0.6105(2) -0.0018(2) 0.0346(11) Uani 1 1 d . . . . .
N2B N 0.3154(3) 0.5514(2) 0.0062(2) 0.0385(12) Uani 1 1 d . . . . .
N3B N 0.3268(3) 0.4963(2) -0.0888(2) 0.0365(11) Uani 1 1 d . . . . .
N4B N 0.2411(3) 0.4683(2) -0.0871(2) 0.0370(12) Uani 1 1 d . . . . .
C20B C 0.5604(4) 0.6412(3) -0.0025(3) 0.0426(15) Uani 1 1 d . . . . .
H20B H 0.5781 0.6720 0.0269 0.051 Uiso 1 1 calc R . . . .
C21B C 0.6199(4) 0.6289(3) -0.0454(3) 0.0390(14) Uani 1 1 d . . . . .
H21B H 0.6781 0.6499 -0.0438 0.047 Uiso 1 1 calc R . . . .
C22B C 0.5901(5) 0.5842(3) -0.0909(3) 0.0437(15) Uani 1 1 d . . . . .
H22B H 0.6275 0.5754 -0.1211 0.052 Uiso 1 1 calc R . . . .
C23B C 0.5048(4) 0.5533(3) -0.0909(3) 0.0413(15) Uani 1 1 d . . . . .
H23B H 0.4839 0.5232 -0.1209 0.050 Uiso 1 1 calc R . . . .
C24B C 0.4507(4) 0.5675(2) -0.0457(3) 0.0345(13) Uani 1 1 d . . . . .
C25B C 0.3582(4) 0.5360(2) -0.0420(3) 0.0323(13) Uani 1 1 d . . . . .
C26B C 0.2408(4) 0.5151(3) 0.0146(3) 0.0380(14) Uani 1 1 d . . . . .
C27B C 0.2052(5) 0.5199(3) 0.0725(3) 0.0474(16) Uani 1 1 d . . . . .
H27B H 0.2282 0.5494 0.1029 0.057 Uiso 1 1 calc R . . . .
C28B C 0.1361(5) 0.4806(3) 0.0833(3) 0.0528(17) Uani 1 1 d . . . . .
H28B H 0.1117 0.4841 0.1209 0.063 Uiso 1 1 calc R . . . .
C29B C 0.1024(5) 0.4357(3) 0.0382(3) 0.0506(14) Uani 1 1 d . U . . .
C30B C 0.1349(4) 0.4302(3) -0.0187(3) 0.0417(15) Uani 1 1 d . . . . .
H30B H 0.1115 0.4003 -0.0485 0.050 Uiso 1 1 calc R . . . .
C31B C 0.2039(4) 0.4706(3) -0.0316(3) 0.0369(14) Uani 1 1 d . . . . .
C32B C 0.0321(6) 0.3923(4) 0.0534(4) 0.0660(12) Uani 1 1 d . U . . .
C33B C 0.1984(4) 0.4350(3) -0.1464(3) 0.0389(14) Uani 1 1 d . . . . .
C34B C 0.0945(5) 0.4312(3) -0.1718(3) 0.0473(16) Uani 1 1 d . . . . .
H34B H 0.0509 0.4479 -0.1496 0.057 Uiso 1 1 calc R . . . .
C35B C 0.0571(6) 0.4012(3) -0.2326(3) 0.057(2) Uani 1 1 d . . . . .
H35B H -0.0123 0.3980 -0.2506 0.069 Uiso 1 1 calc R . . . .
C36B C 0.1213(6) 0.3768(3) -0.2657(3) 0.0555(19) Uani 1 1 d . . . . .
H36B H 0.0955 0.3576 -0.3059 0.067 Uiso 1 1 calc R . . . .
C37B C 0.2234(6) 0.3810(3) -0.2390(3) 0.0527(17) Uani 1 1 d . . . . .
H37B H 0.2669 0.3643 -0.2612 0.063 Uiso 1 1 calc R . . . .
C38B C 0.2628(5) 0.4097(3) -0.1793(3) 0.0429(15) Uani 1 1 d . . . . .
H38B H 0.3324 0.4119 -0.1614 0.051 Uiso 1 1 calc R . . . .
F20B F 0.0493(7) 0.3790(4) 0.1207(5) 0.071(2) Uani 0.5 1 d . U P B 1
F21B F -0.0650(7) 0.4048(5) 0.0340(6) 0.083(2) Uani 0.5 1 d . U P B 1
F22B F 0.0329(7) 0.3405(4) 0.0240(5) 0.0770(19) Uani 0.5 1 d . U P B 1
F1 F 0.0774(7) 0.3563(5) 0.0967(5) 0.0799(19) Uani 0.5 1 d . U P B 2
F2 F -0.0411(6) 0.4203(4) 0.0765(5) 0.0708(18) Uani 0.5 1 d . U P B 2
F3 F -0.0229(7) 0.3671(5) -0.0012(5) 0.0740(18) Uani 0.5 1 d . U P B 2
F1B F 0.5816(7) 0.5201(4) 0.2517(5) 0.072(2) Uani 0.5 1 d D U P C 1
F3B F 0.4843(9) 0.5647(4) 0.3098(4) 0.073(2) Uani 0.5 1 d D U P C 1
F2B F 0.4244(8) 0.5080(4) 0.2355(4) 0.0770(19) Uani 0.5 1 d D U P C 1
C9 C 0.4921(12) 0.5500(6) 0.2509(6) 0.0692(17) Uani 0.5 1 d D U P C 1
F3A F 0.4718(4) 0.5619(2) 0.6357(3) 0.110(2) Uani 1 1 d . . . . .
F2A F 0.3867(4) 0.5026(2) 0.5701(4) 0.164(4) Uani 1 1 d . . . . .
C0AA C 0.4113(6) 0.5533(4) 0.5764(5) 0.075(3) Uani 1 1 d . . . . .
F1A F 0.4731(6) 0.5614(4) 0.5381(5) 0.204(5) Uani 1 1 d . . . . .
F1C F 0.5352(10) 0.5042(4) 0.2416(5) 0.091(2) Uani 0.5 1 d D U P C 2
F3C F 0.5569(9) 0.5751(4) 0.3162(4) 0.077(2) Uani 0.5 1 d D U P C 2
F2C F 0.4132(9) 0.5402(5) 0.2650(5) 0.094(2) Uani 0.5 1 d D U P C 2
C1AA C 0.5034(13) 0.5568(6) 0.2589(7) 0.0797(19) Uani 0.5 1 d D U P C 2
F6B' F 0.5796(11) 0.7565(5) 0.2621(5) 0.094(2) Uani 0.5 1 d D U P A 2
F4B' F 0.4467(9) 0.7908(4) 0.1876(5) 0.096(2) Uani 0.5 1 d D U P A 2
F5B' F 0.5886(9) 0.7810(5) 0.1630(5) 0.081(2) Uani 0.5 1 d D U P A 2
C5B' C 0.5286(14) 0.7571(6) 0.1993(8) 0.0772(19) Uani 0.5 1 d D U P A 2

loop_
_atom_site_aniso_label
_atom_site_aniso_U_11
_atom_site_aniso_U_22
_atom_site_aniso_U_33
_atom_site_aniso_U_23
_atom_site_aniso_U_13
_atom_site_aniso_U_12
Zn1A 0.0292(3) 0.0269(4) 0.0359(3) 0.0013(3) 0.0059(3) -0.0011(3)
Zn1B 0.0420(4) 0.0368(5) 0.0395(4) -0.0074(3) 0.0129(3) -0.0018(3)
F4A 0.160(5) 0.043(3) 0.090(3) 0.007(3) -0.011(3) -0.031(3)
F5A 0.100(4) 0.093(4) 0.149(5) -0.074(4) 0.036(4) -0.003(3)
F6A 0.083(3) 0.060(3) 0.116(4) -0.024(3) -0.053(3) 0.000(3)
O1A 0.036(2) 0.033(2) 0.049(2) 0.0073(19) 0.0015(18) -0.0055(19)
O2A 0.029(2) 0.041(3) 0.038(2) -0.0038(18) 0.0016(17) 0.0031(18)
C1A 0.035(3) 0.031(4) 0.053(4) 0.008(3) 0.007(3) 0.003(3)
C2A 0.030(3) 0.043(4) 0.042(3) 0.007(3) -0.003(2) -0.001(3)
C3A 0.037(3) 0.033(4) 0.032(3) 0.002(3) 0.007(2) -0.003(3)
C5A 0.051(4) 0.037(4) 0.042(3) -0.007(3) -0.003(3) 0.006(3)
F4B 0.080(4) 0.032(4) 0.058(3) -0.019(3) 0.022(3) -0.007(3)
F5B 0.100(5) 0.034(4) 0.060(3) -0.015(3) 0.022(3) -0.010(3)
F6B 0.081(4) 0.049(5) 0.071(4) -0.019(3) 0.020(3) -0.006(3)
O1B 0.076(3) 0.033(3) 0.045(2) -0.004(2) 0.020(2) -0.001(2)
O2B 0.051(2) 0.036(3) 0.033(2) -0.0004(18) 0.0101(18) -0.001(2)
C1B 0.099(4) 0.043(3) 0.050(2) 0.002(2) 0.030(3) 0.001(3)
C2B 0.073(4) 0.037(4) 0.031(3) -0.001(3) 0.014(3) 0.001(3)
C3B 0.068(4) 0.039(3) 0.035(3) -0.005(2) 0.013(3) -0.005(3)
C5B 0.080(4) 0.029(4) 0.056(3) -0.017(3) 0.022(3) -0.007(3)
F7A 0.233(7) 0.061(4) 0.099(4) 0.017(3) -0.109(5) -0.029(4)
F8A 0.053(3) 0.079(4) 0.167(5) 0.062(4) 0.024(3) 0.017(3)
F9A 0.112(4) 0.039(3) 0.073(3) 0.020(2) 0.018(2) -0.006(2)
F10A 0.095(4) 0.075(4) 0.243(7) -0.051(4) 0.115(4) -0.019(3)
F11A 0.050(3) 0.138(5) 0.094(3) -0.015(3) 0.022(2) -0.029(3)
F12A 0.093(4) 0.100(4) 0.114(4) 0.024(3) 0.053(3) -0.032(3)
O3A 0.045(2) 0.034(3) 0.040(2) 0.0020(19) -0.0002(18) -0.001(2)
O4A 0.045(2) 0.029(2) 0.049(2) -0.004(2) 0.0154(19) -0.003(2)
C6A 0.077(5) 0.036(4) 0.056(4) 0.006(4) -0.011(4) -0.008(4)
C7A 0.063(4) 0.025(3) 0.031(3) 0.000(3) 0.005(3) -0.013(3)
C8A 0.066(4) 0.030(4) 0.046(3) -0.002(3) 0.024(3) -0.014(3)
C9A 0.055(4) 0.034(4) 0.044(3) -0.013(3) 0.024(3) -0.013(3)
C10A 0.072(5) 0.045(5) 0.079(5) -0.018(4) 0.039(4) -0.014(4)
F7B 0.126(4) 0.096(4) 0.102(4) -0.026(3) -0.060(3) 0.025(4)
F8B 0.136(5) 0.121(5) 0.088(4) 0.045(3) 0.049(4) 0.076(4)
F9B 0.064(3) 0.057(3) 0.118(4) -0.008(3) -0.001(2) 0.020(2)
F10B 0.135(5) 0.105(5) 0.189(6) -0.038(5) 0.125(5) -0.039(4)
F11B 0.149(6) 0.296(12) 0.093(4) -0.084(6) 0.067(4) 0.002(6)
F12B 0.149(6) 0.092(5) 0.239(8) -0.046(5) 0.148(6) -0.005(4)
O3B 0.052(3) 0.051(3) 0.046(2) -0.012(2) 0.005(2) 0.012(2)
O4B 0.055(3) 0.057(3) 0.060(3) -0.019(3) 0.027(2) -0.013(3)
C6B 0.085(6) 0.066(6) 0.062(5) -0.025(4) -0.018(5) 0.031(5)
C7B 0.034(3) 0.042(4) 0.061(4) -0.023(3) -0.005(3) -0.003(3)
C8B 0.035(4) 0.055(5) 0.095(6) -0.033(5) 0.023(4) 0.000(3)
C9B 0.043(4) 0.061(6) 0.084(5) -0.040(5) 0.026(4) -0.019(4)
C10B 0.079(6) 0.096(8) 0.115(8) -0.040(6) 0.063(6) -0.010(6)
F20A 0.075(3) 0.101(4) 0.126(4) -0.063(3) -0.024(3) 0.052(3)
F21A 0.195(6) 0.081(4) 0.145(5) 0.015(4) 0.131(5) 0.040(4)
F22A 0.068(3) 0.068(3) 0.161(5) -0.067(3) 0.047(3) -0.013(3)
N1A 0.035(3) 0.031(3) 0.034(2) 0.002(2) 0.008(2) 0.004(2)
N2A 0.027(2) 0.028(3) 0.040(2) 0.001(2) 0.0091(19) -0.001(2)
N3A 0.028(2) 0.027(3) 0.044(3) 0.002(2) 0.009(2) 0.003(2)
N4A 0.029(2) 0.025(3) 0.043(3) -0.003(2) 0.008(2) 0.000(2)
C20A 0.042(3) 0.038(4) 0.039(3) -0.001(3) 0.005(3) 0.000(3)
C21A 0.045(4) 0.039(4) 0.036(3) -0.001(3) 0.018(3) 0.007(3)
C22A 0.048(4) 0.044(4) 0.059(4) 0.010(3) 0.031(3) 0.010(3)
C23A 0.038(3) 0.034(4) 0.055(4) 0.006(3) 0.015(3) 0.000(3)
C24A 0.033(3) 0.028(3) 0.039(3) 0.009(3) 0.011(2) 0.003(3)
C25A 0.032(3) 0.020(3) 0.041(3) 0.008(3) 0.005(2) 0.001(3)
C26A 0.033(3) 0.025(3) 0.036(3) 0.002(2) 0.009(2) -0.003(3)
C27A 0.029(3) 0.032(4) 0.049(3) -0.007(3) 0.010(2) -0.005(3)
C28A 0.028(3) 0.037(4) 0.053(3) -0.004(3) 0.011(3) -0.001(3)
C29A 0.039(3) 0.032(4) 0.045(3) 0.001(3) 0.011(3) 0.004(3)
C30A 0.032(3) 0.029(3) 0.043(3) -0.002(3) 0.004(2) 0.000(3)
C31A 0.029(3) 0.021(3) 0.037(3) 0.005(2) 0.006(2) 0.001(2)
C32A 0.035(3) 0.046(5) 0.069(4) -0.006(4) 0.019(3) 0.004(3)
C33A 0.032(3) 0.020(3) 0.044(3) -0.002(3) 0.004(2) 0.001(2)
C34A 0.033(3) 0.027(3) 0.052(3) 0.006(3) 0.009(3) -0.001(3)
C35A 0.040(3) 0.037(4) 0.044(3) -0.001(3) 0.000(3) 0.002(3)
C36A 0.037(3) 0.039(4) 0.061(4) -0.003(3) -0.002(3) -0.005(3)
C37A 0.036(3) 0.044(4) 0.065(4) -0.005(3) 0.005(3) -0.012(3)
C38A 0.035(3) 0.042(4) 0.049(3) 0.002(3) 0.008(3) -0.007(3)
N1B 0.031(3) 0.034(3) 0.037(2) -0.002(2) 0.005(2) -0.004(2)
N2B 0.038(3) 0.035(3) 0.045(3) -0.004(2) 0.015(2) -0.003(2)
N3B 0.035(3) 0.031(3) 0.040(3) -0.004(2) 0.005(2) -0.004(2)
N4B 0.035(3) 0.036(3) 0.036(2) -0.003(2) 0.002(2) -0.004(2)
C20B 0.041(3) 0.041(4) 0.043(3) -0.002(3) 0.006(3) -0.007(3)
C21B 0.035(3) 0.031(4) 0.055(4) -0.005(3) 0.019(3) -0.006(3)
C22B 0.051(4) 0.040(4) 0.044(3) 0.000(3) 0.021(3) 0.002(3)
C23B 0.042(3) 0.037(4) 0.045(3) -0.004(3) 0.012(3) 0.000(3)
C24B 0.034(3) 0.029(3) 0.037(3) 0.000(3) 0.003(2) 0.001(3)
C25B 0.031(3) 0.029(3) 0.035(3) 0.000(3) 0.005(2) -0.001(3)
C26B 0.034(3) 0.031(4) 0.050(3) -0.001(3) 0.013(3) 0.002(3)
C27B 0.046(4) 0.037(4) 0.063(4) -0.003(3) 0.022(3) -0.004(3)
C28B 0.050(4) 0.056(5) 0.061(4) 0.002(4) 0.028(3) 0.000(4)
C29B 0.041(3) 0.049(3) 0.065(3) 0.004(2) 0.017(2) -0.008(2)
C30B 0.034(3) 0.035(4) 0.052(3) 0.002(3) 0.006(3) 0.002(3)
C31B 0.031(3) 0.035(4) 0.044(3) -0.001(3) 0.008(3) 0.004(3)
C32B 0.056(2) 0.063(3) 0.084(3) 0.005(2) 0.028(2) -0.021(2)
C33B 0.047(4) 0.026(3) 0.034(3) 0.003(3) -0.006(3) -0.004(3)
C34B 0.044(4) 0.038(4) 0.052(4) 0.010(3) -0.002(3) -0.006(3)
C35B 0.058(4) 0.041(4) 0.057(4) 0.013(4) -0.012(4) -0.022(4)
C36B 0.071(5) 0.041(4) 0.044(4) 0.002(3) -0.003(4) -0.018(4)
C37B 0.064(4) 0.044(4) 0.046(4) -0.005(3) 0.008(3) -0.016(3)
C38B 0.050(4) 0.037(4) 0.038(3) -0.003(3) 0.004(3) -0.005(3)
F20B 0.067(4) 0.066(5) 0.087(3) 0.005(2) 0.032(2) -0.021(3)
F21B 0.061(3) 0.085(5) 0.107(4) 0.008(4) 0.029(3) -0.016(3)
F22B 0.073(4) 0.068(3) 0.100(4) 0.001(3) 0.040(3) -0.025(3)
F1 0.069(4) 0.072(4) 0.099(4) 0.016(3) 0.024(3) -0.019(3)
F2 0.057(3) 0.072(4) 0.090(4) -0.001(3) 0.031(3) -0.024(3)
F3 0.064(3) 0.074(4) 0.088(3) 0.000(3) 0.027(2) -0.027(3)
F1B 0.106(4) 0.042(4) 0.075(4) 0.010(3) 0.034(3) -0.001(3)
F3B 0.117(5) 0.050(4) 0.056(3) 0.012(2) 0.033(3) 0.006(3)
F2B 0.116(4) 0.057(3) 0.064(4) 0.008(3) 0.034(3) -0.007(3)
C9 0.106(4) 0.050(3) 0.057(3) 0.009(2) 0.031(3) 0.002(3)
F3A 0.076(3) 0.081(4) 0.135(4) 0.013(3) -0.040(3) 0.028(3)
F2A 0.083(4) 0.044(3) 0.297(9) 0.012(4) -0.071(5) 0.020(3)
C0AA 0.043(4) 0.056(6) 0.108(7) 0.022(5) -0.011(5) 0.004(4)
F1A 0.186(7) 0.192(9) 0.290(11) 0.119(8) 0.163(8) 0.140(7)
F1C 0.144(5) 0.058(3) 0.074(4) 0.010(3) 0.035(4) 0.007(3)
F3C 0.127(5) 0.052(4) 0.056(3) 0.015(3) 0.033(3) 0.002(4)
F2C 0.135(4) 0.070(4) 0.085(4) 0.014(3) 0.042(3) -0.005(3)
C1AA 0.128(4) 0.056(3) 0.059(3) 0.013(2) 0.032(3) 0.001(3)
F6B' 0.141(5) 0.067(5) 0.068(3) -0.018(3) 0.019(3) -0.025(4)
F4B' 0.134(5) 0.057(4) 0.098(5) -0.016(3) 0.031(4) -0.006(3)
F5B' 0.118(5) 0.053(4) 0.071(4) -0.013(3) 0.022(4) -0.022(3)
C5B' 0.122(5) 0.044(3) 0.066(3) -0.018(3) 0.025(3) -0.020(3)

loop_
_atom_type_symbol
_atom_type_description
_atom_type_scat_dispersion_real
_atom_type_scat_dispersion_imag
_atom_type_scat_source
C C 0.0033 0.0016 'International Tables Vol C Tables 4.2.6.8 and 6.1.1.4'
H H 0.0000 0.0000 'International Tables Vol C Tables 4.2.6.8 and 6.1.1.4'
F F 0.0171 0.0103 'International Tables Vol C Tables 4.2.6.8 and 6.1.1.4'
N N 0.0061 0.0033 'International Tables Vol C Tables 4.2.6.8 and 6.1.1.4'
O O 0.0106 0.0060 'International Tables Vol C Tables 4.2.6.8 and 6.1.1.4'
Zn Zn 0.2839 1.4301 'International Tables Vol C Tables 4.2.6.8 and 6.1.1.4'

loop_
_geom_angle_atom_site_label_1
_geom_angle_atom_site_label_2
_geom_angle_atom_site_label_3
_geom_angle
_geom_angle_publ_flag
O1A Zn1A O2A 84.93(15) y
O1A Zn1A O4A 83.09(16) y
O1A Zn1A N1A 103.56(16) y
O1A Zn1A N2A 90.13(16) y
O2A Zn1A N2A 167.45(16) y
O3A Zn1A O1A 166.12(16) y
O3A Zn1A O2A 90.50(15) y
O3A Zn1A O4A 83.71(16) y
O3A Zn1A N1A 89.68(17) y
O3A Zn1A N2A 96.85(16) y
O4A Zn1A O2A 88.63(15) y
O4A Zn1A N1A 173.36(16) y
O4A Zn1A N2A 102.25(16) y
N1A Zn1A O2A 92.05(16) y
N1A Zn1A N2A 77.88(17) y
O1B Zn1B O2B 85.38(16) y
O1B Zn1B O3B 171.60(16) y
O1B Zn1B N1B 99.61(17) y
O1B Zn1B N2B 89.12(18) y
O2B Zn1B N2B 169.01(17) y
O3B Zn1B O2B 90.93(16) y
O3B Zn1B N1B 88.12(17) y
O3B Zn1B N2B 95.72(18) y
O4B Zn1B O1B 86.78(19) y
O4B Zn1B O2B 88.99(16) y
O4B Zn1B O3B 85.61(19) y
O4B Zn1B N1B 173.27(18) y
O4B Zn1B N2B 100.20(18) y
N1B Zn1B O2B 93.57(16) y
N1B Zn1B N2B 77.96(18) y
C1A O1A Zn1A 122.4(4) ?
C3A O2A Zn1A 122.9(4) ?
O1A C1A C2A 128.0(5) ?
O1A C1A C0AA 114.5(6) ?
C2A C1A C0AA 117.4(6) ?
C1A C2A H2A 119.0 ?
C1A C2A C3A 122.0(5) ?
C3A C2A H2A 119.0 ?
O2A C3A C2A 128.1(6) ?
O2A C3A C5A 114.0(5) ?
C2A C3A C5A 117.8(5) ?
F4A C5A F5A 102.3(6) ?
F4A C5A C3A 111.4(5) ?
F5A C5A C3A 110.6(6) ?
F6A C5A F4A 106.9(6) ?
F6A C5A F5A 108.8(6) ?
F6A C5A C3A 115.9(5) ?
C1B O1B Zn1B 124.0(5) ?
C3B O2B Zn1B 122.5(4) ?
O1B C1B C2B 128.1(6) ?
O1B C1B C9 110.9(8) ?
O1B C1B C1AA 119.8(8) ?
C2B C1B C9 121.0(8) ?
C2B C1B C1AA 112.0(8) ?
C1B C2B H2B 118.9 ?
C3B C2B C1B 122.1(6) ?
C3B C2B H2B 118.9 ?
O2B C3B C2B 129.3(6) ?
O2B C3B C5B 115.6(8) ?
O2B C3B C5B' 113.5(8) ?
C2B C3B C5B 115.0(7) ?
C2B C3B C5B' 117.2(8) ?
F4B C5B F6B 99.4(10) ?
F4B C5B C3B 114.5(10) ?
F5B C5B F4B 104.9(10) ?
F5B C5B F6B 106.5(11) ?
F5B C5B C3B 116.6(11) ?
F6B C5B C3B 113.1(10) ?
C7A O3A Zn1A 126.5(4) ?
C9A O4A Zn1A 125.9(4) ?
F7A C6A F9A 106.3(6) ?
F7A C6A C7A 111.3(6) ?
F8A C6A F7A 106.8(8) ?
F8A C6A F9A 105.7(7) ?
F8A C6A C7A 111.8(6) ?
F9A C6A C7A 114.4(7) ?
O3A C7A C6A 113.4(6) ?
O3A C7A C8A 126.9(6) ?
C8A C7A C6A 119.6(6) ?
C7A C8A H8A 118.7 ?
C7A C8A C9A 122.7(6) ?
C9A C8A H8A 118.7 ?
O4A C9A C8A 127.0(6) ?
O4A C9A C10A 113.4(6) ?
C8A C9A C10A 119.6(6) ?
F10A C10A F11A 107.8(8) ?
F10A C10A F12A 106.9(6) ?
F10A C10A C9A 112.1(6) ?
F11A C10A C9A 110.2(6) ?
F12A C10A F11A 106.3(6) ?
F12A C10A C9A 113.3(7) ?
C7B O3B Zn1B 125.4(4) ?
C9B O4B Zn1B 126.9(5) ?
F7B C6B C7B 107.3(8) ?
F8B C6B F7B 109.6(8) ?
F8B C6B F9B 107.3(9) ?
F8B C6B C7B 113.4(7) ?
F9B C6B F7B 103.9(6) ?
F9B C6B C7B 114.9(7) ?
O3B C7B C6B 113.6(6) ?
O3B C7B C8B 128.1(7) ?
C8B C7B C6B 118.3(7) ?
C7B C8B H8B 119.0 ?
C9B C8B C7B 122.0(7) ?
C9B C8B H8B 119.0 ?
O4B C9B C8B 128.0(7) ?
O4B C9B C10B 113.2(9) ?
C8B C9B C10B 118.8(8) ?
F10B C10B F12B 104.5(8) ?
F10B C10B C9B 109.9(8) ?
F11B C10B F10B 109.6(10) ?
F11B C10B F12B 107.2(9) ?
F11B C10B C9B 112.0(8) ?
F12B C10B C9B 113.3(9) ?
C20A N1A Zn1A 125.1(4) ?
C24A N1A Zn1A 116.3(4) ?
C24A N1A C20A 118.6(5) ?
C25A N2A Zn1A 113.4(4) ?
C25A N2A C26A 115.5(5) ?
C26A N2A Zn1A 131.1(3) ?
C25A N3A N4A 116.2(4) ?
N3A N4A C31A 120.8(4) ?
N3A N4A C33A 114.7(4) ?
C31A N4A C33A 124.5(5) ?
N1A C20A H20A 119.4 ?
N1A C20A C21A 121.1(6) ?
C21A C20A H20A 119.4 ?
C20A C21A H21A 120.6 ?
C22A C21A C20A 118.9(6) ?
C22A C21A H21A 120.6 ?
C21A C22A H22A 119.7 ?
C21A C22A C23A 120.5(6) ?
C23A C22A H22A 119.7 ?
C22A C23A H23A 121.1 ?
C24A C23A C22A 117.9(6) ?
C24A C23A H23A 121.1 ?
N1A C24A C23A 123.0(5) ?
N1A C24A C25A 114.6(5) ?
C23A C24A C25A 122.4(5) ?
N2A C25A C24A 117.4(5) ?
N3A C25A N2A 127.6(5) ?
N3A C25A C24A 115.0(5) ?
N2A C26A C27A 120.5(5) ?
N2A C26A C31A 120.3(5) ?
C27A C26A C31A 119.1(5) ?
C26A C27A H27A 119.6 ?
C28A C27A C26A 120.8(5) ?
C28A C27A H27A 119.6 ?
C27A C28A H28A 120.6 ?
C27A C28A C29A 118.9(5) ?
C29A C28A H28A 120.6 ?
C28A C29A C32A 118.0(5) ?
C30A C29A C28A 121.8(5) ?
C30A C29A C32A 120.2(6) ?
C29A C30A H30A 120.6 ?
C29A C30A C31A 118.9(5) ?
C31A C30A H30A 120.6 ?
N4A C31A C26A 117.0(5) ?
C30A C31A N4A 122.5(5) ?
C30A C31A C26A 120.4(5) ?
F20A C32A F21A 105.0(6) ?
F20A C32A C29A 112.7(6) ?
F21A C32A C29A 112.6(6) ?
F22A C32A F20A 106.7(6) ?
F22A C32A F21A 104.4(7) ?
F22A C32A C29A 114.6(5) ?
C34A C33A N4A 120.4(5) ?
C34A C33A C38A 120.0(5) ?
C38A C33A N4A 119.5(5) ?
C33A C34A H34A 119.8 ?
C35A C34A C33A 120.3(5) ?
C35A C34A H34A 119.8 ?
C34A C35A H35A 120.1 ?
C34A C35A C36A 119.8(6) ?
C36A C35A H35A 120.1 ?
C35A C36A H36A 120.1 ?
C37A C36A C35A 119.7(6) ?
C37A C36A H36A 120.1 ?
C36A C37A H37A 119.6 ?
C36A C37A C38A 120.8(6) ?
C38A C37A H37A 119.6 ?
C33A C38A H38A 120.4 ?
C37A C38A C33A 119.3(6) ?
C37A C38A H38A 120.4 ?
C20B N1B Zn1B 125.5(4) ?
C20B N1B C24B 118.9(5) ?
C24B N1B Zn1B 115.4(4) ?
C25B N2B Zn1B 113.1(4) ?
C25B N2B C26B 114.9(5) ?
C26B N2B Zn1B 132.0(4) ?
C25B N3B N4B 115.8(5) ?
N3B N4B C31B 121.2(4) ?
N3B N4B C33B 113.5(4) ?
C31B N4B C33B 125.3(5) ?
N1B C20B H20B 118.8 ?
N1B C20B C21B 122.4(6) ?
C21B C20B H20B 118.8 ?
C20B C21B H21B 120.9 ?
C20B C21B C22B 118.2(5) ?
C22B C21B H21B 120.9 ?
C21B C22B H22B 120.4 ?
C23B C22B C21B 119.3(5) ?
C23B C22B H22B 120.4 ?
C22B C23B H23B 120.5 ?
C22B C23B C24B 119.0(6) ?
C24B C23B H23B 120.5 ?
N1B C24B C23B 122.2(5) ?
N1B C24B C25B 115.4(5) ?
C23B C24B C25B 122.4(5) ?
N2B C25B C24B 117.2(5) ?
N3B C25B N2B 127.7(5) ?
N3B C25B C24B 115.1(5) ?
N2B C26B C27B 119.7(5) ?
N2B C26B C31B 120.7(5) ?
C31B C26B C27B 119.5(5) ?
C26B C27B H27B 120.3 ?
C28B C27B C26B 119.5(6) ?
C28B C27B H27B 120.3 ?
C27B C28B H28B 119.7 ?
C27B C28B C29B 120.5(6) ?
C29B C28B H28B 119.7 ?
C28B C29B C32B 119.1(6) ?
C30B C29B C28B 121.3(6) ?
C30B C29B C32B 119.7(7) ?
C29B C30B H30B 120.4 ?
C29B C30B C31B 119.2(6) ?
C31B C30B H30B 120.4 ?
N4B C31B C26B 116.7(5) ?
N4B C31B C30B 123.3(5) ?
C30B C31B C26B 120.0(5) ?
F20B C32B C29B 114.7(7) ?
F21B C32B C29B 116.5(8) ?
F21B C32B F20B 104.2(8) ?
F21B C32B F22B 100.8(8) ?
F22B C32B C29B 115.3(7) ?
F22B C32B F20B 103.4(9) ?
F1 C32B C29B 112.1(7) ?
F1 C32B F2 109.4(9) ?
F1 C32B F3 112.0(10) ?
F2 C32B C29B 108.9(8) ?
F3 C32B C29B 112.2(7) ?
F3 C32B F2 101.7(8) ?
C34B C33B N4B 120.1(6) ?
C38B C33B N4B 118.8(5) ?
C38B C33B C34B 120.9(5) ?
C33B C34B H34B 121.2 ?
C33B C34B C35B 117.6(7) ?
C35B C34B H34B 121.2 ?
C34B C35B H35B 119.3 ?
C36B C35B C34B 121.4(6) ?
C36B C35B H35B 119.3 ?
C35B C36B H36B 120.2 ?
C37B C36B C35B 119.5(6) ?
C37B C36B H36B 120.2 ?
C36B C37B H37B 119.6 ?
C36B C37B C38B 120.8(7) ?
C38B C37B H37B 119.6 ?
C33B C38B C37B 119.8(6) ?
C33B C38B H38B 120.1 ?
C37B C38B H38B 120.1 ?
F1B C9 C1B 108.5(10) ?
F3B C9 C1B 116.2(11) ?
F3B C9 F1B 114.1(12) ?
F3B C9 F2B 101.1(11) ?
F2B C9 C1B 114.7(11) ?
F2B C9 F1B 101.1(11) ?
F3A C0AA C1A 113.4(8) ?
F3A C0AA F1A 101.3(8) ?
F2A C0AA C1A 115.3(7) ?
F2A C0AA F3A 109.6(8) ?
F2A C0AA F1A 106.1(10) ?
F1A C0AA C1A 110.0(7) ?
F1C C1AA C1B 111.3(11) ?
F3C C1AA C1B 119.4(11) ?
F3C C1AA F1C 112.9(13) ?
F3C C1AA F2C 108.8(12) ?
F2C C1AA C1B 103.9(11) ?
F2C C1AA F1C 97.6(12) ?
F6B' C5B' C3B 112.6(12) ?
F6B' C5B' F4B' 113.0(15) ?
F6B' C5B' F5B' 108.1(14) ?
F4B' C5B' C3B 109.0(12) ?
F4B' C5B' F5B' 105.1(13) ?
F5B' C5B' C3B 108.7(12) ?

loop_
_geom_bond_atom_site_label_1
_geom_bond_atom_site_label_2
_geom_bond_distance
_geom_bond_publ_flag
Zn1A O1A 2.093(4) y
Zn1A O2A 2.113(4) y
Zn1A O3A 2.082(4) y
Zn1A O4A 2.094(4) y
Zn1A N1A 2.102(5) y
Zn1A N2A 2.140(5) y
Zn1B O1B 2.085(4) y
Zn1B O2B 2.112(4) y
Zn1B O3B 2.100(4) y
Zn1B O4B 2.068(4) y
Zn1B N1B 2.105(5) y
Zn1B N2B 2.141(5) y
F4A C5A 1.298(8) ?
F5A C5A 1.320(8) ?
F6A C5A 1.286(7) ?
O1A C1A 1.247(7) ?
O2A C3A 1.249(6) ?
C1A C2A 1.395(9) ?
C1A C0AA 1.524(10) ?
C2A H2A 0.9300 ?
C2A C3A 1.399(8) ?
C3A C5A 1.520(8) ?
F4B C5B 1.335(14) ?
F5B C5B 1.330(15) ?
F6B C5B 1.386(15) ?
O1B C1B 1.249(8) ?
O2B C3B 1.248(6) ?
C1B C2B 1.387(10) ?
C1B C9 1.522(13) ?
C1B C1AA 1.527(14) ?
C2B H2B 0.9300 ?
C2B C3B 1.379(9) ?
C3B C5B 1.523(12) ?
C3B C5B' 1.516(14) ?
F7A C6A 1.314(8) ?
F8A C6A 1.309(10) ?
F9A C6A 1.329(8) ?
F10A C10A 1.294(8) ?
F11A C10A 1.330(8) ?
F12A C10A 1.324(9) ?
O3A C7A 1.269(7) ?
O4A C9A 1.262(7) ?
C6A C7A 1.503(10) ?
C7A C8A 1.378(9) ?
C8A H8A 0.9300 ?
C8A C9A 1.380(9) ?
C9A C10A 1.524(9) ?
F7B C6B 1.370(9) ?
F8B C6B 1.313(11) ?
F9B C6B 1.318(9) ?
F10B C10B 1.317(11) ?
F11B C10B 1.279(11) ?
F12B C10B 1.350(12) ?
O3B C7B 1.264(7) ?
O4B C9B 1.249(9) ?
C6B C7B 1.506(11) ?
C7B C8B 1.392(10) ?
C8B H8B 0.9300 ?
C8B C9B 1.389(11) ?
C9B C10B 1.513(10) ?
F20A C32A 1.299(8) ?
F21A C32A 1.309(8) ?
F22A C32A 1.293(8) ?
N1A C20A 1.348(7) ?
N1A C24A 1.344(7) ?
N2A C25A 1.343(7) ?
N2A C26A 1.380(7) ?
N3A N4A 1.364(6) ?
N3A C25A 1.316(7) ?
N4A C31A 1.400(7) ?
N4A C33A 1.428(7) ?
C20A H20A 0.9300 ?
C20A C21A 1.408(8) ?
C21A H21A 0.9300 ?
C21A C22A 1.357(9) ?
C22A H22A 0.9300 ?
C22A C23A 1.385(8) ?
C23A H23A 0.9300 ?
C23A C24A 1.378(8) ?
C24A C25A 1.488(8) ?
C26A C27A 1.397(7) ?
C26A C31A 1.409(8) ?
C27A H27A 0.9300 ?
C27A C28A 1.379(8) ?
C28A H28A 0.9300 ?
C28A C29A 1.405(8) ?
C29A C30A 1.377(8) ?
C29A C32A 1.499(9) ?
C30A H30A 0.9300 ?
C30A C31A 1.393(8) ?
C33A C34A 1.385(8) ?
C33A C38A 1.390(8) ?
C34A H34A 0.9300 ?
C34A C35A 1.383(8) ?
C35A H35A 0.9300 ?
C35A C36A 1.387(9) ?
C36A H36A 0.9300 ?
C36A C37A 1.383(9) ?
C37A H37A 0.9300 ?
C37A C38A 1.384(8) ?
C38A H38A 0.9300 ?
N1B C20B 1.334(7) ?
N1B C24B 1.339(7) ?
N2B C25B 1.336(7) ?
N2B C26B 1.374(7) ?
N3B N4B 1.354(6) ?
N3B C25B 1.325(7) ?
N4B C31B 1.378(7) ?
N4B C33B 1.440(7) ?
C20B H20B 0.9300 ?
C20B C21B 1.389(8) ?
C21B H21B 0.9300 ?
C21B C22B 1.390(8) ?
C22B H22B 0.9300 ?
C22B C23B 1.375(8) ?
C23B H23B 0.9300 ?
C23B C24B 1.382(8) ?
C24B C25B 1.486(8) ?
C26B C27B 1.414(8) ?
C26B C31B 1.411(8) ?
C27B H27B 0.9300 ?
C27B C28B 1.378(9) ?
C28B H28B 0.9300 ?
C28B C29B 1.397(9) ?
C29B C30B 1.374(9) ?
C29B C32B 1.487(9) ?
C30B H30B 0.9300 ?
C30B C31B 1.409(8) ?
C32B F20B 1.386(12) ?
C32B F21B 1.318(12) ?
C32B F22B 1.354(12) ?
C32B F1 1.265(12) ?
C32B F2 1.385(12) ?
C32B F3 1.319(12) ?
C33B C34B 1.386(8) ?
C33B C38B 1.382(8) ?
C34B H34B 0.9300 ?
C34B C35B 1.413(9) ?
C35B H35B 0.9300 ?
C35B C36B 1.374(10) ?
C36B H36B 0.9300 ?
C36B C37B 1.366(10) ?
C37B H37B 0.9300 ?
C37B C38B 1.384(8) ?
C38B H38B 0.9300 ?
F1B C9 1.407(14) ?
F3B C9 1.299(14) ?
F2B C9 1.328(14) ?
F3A C0AA 1.304(9) ?
F2A C0AA 1.227(9) ?
C0AA F1A 1.319(11) ?
F1C C1AA 1.379(15) ?
F3C C1AA 1.293(14) ?
F2C C1AA 1.335(16) ?
F6B' C5B' 1.304(15) ?
F4B' C5B' 1.339(17) ?
F5B' C5B' 1.373(18) ?

loop_
_twin_individual_id
_twin_individual_mass_fraction_refined
1 0.880(3)
2 0.120(3)
